data_1565036
loop_
_publ_author_name
'D. Sagatova'
'A. Shatskiy'
'N. Sagatov'
'P.N. Gavryushkin'
'K.D. Litasov'

_publ_section_title
;
 Calcium orthocarbonate, Ca2CO4-Pnma: A potential host for subducting
 carbon in the transition zone and lower mantle
;
_journal_name_full Lithos
_journal_page_first 105637
_journal_paper_doi 10.1016/j.lithos.2020.105637
_journal_volume 370-371
_journal_year 2020
_chemical_formula_structural Ca2CO4
_chemical_formula_sum 'C Ca2 O4'
_chemical_formula_weight 156.16
_chemical_name_common 'Calcium orthocarbonate'
_space_group_IT_number 62
_space_group_name_Hall '-P 2ac 2n'
_space_group_name_H-M_alt 'P n m a'
_symmetry_Int_Tables_number 62
_audit_creation_date 2021-10-25
_cell_angle_alpha 90.0000
_cell_angle_beta 90.0000
_cell_angle_gamma 90.0000
_cell_formula_units_Z 4
_cell_length_a 6.2609
_cell_length_b 4.8594
_cell_length_c 8.4881
_cell_volume 258.244
_exptl_crystal_density_diffrn 0.0
_cod_data_source_file Ca2CO4_25GPa.cif
_cod_data_source_block Sagatova2020
_cod_database_code 1565036

loop_
_symmetry_equiv_pos_site_id
_symmetry_equiv_pos_as_xyz
1 x,y,z
2 x+1/2,-y+1/2,-z+1/2
3 -x,y+1/2,-z
4 -x+1/2,-y,z+1/2
5 -x,-y,-z
6 -x+1/2,y+1/2,z+1/2
7 x,-y+1/2,z
8 x+1/2,y,-z+1/2

loop_
_atom_site_label
_atom_site_type_symbol
_atom_site_fract_x
_atom_site_fract_y
_atom_site_fract_z
_atom_site_occupancy
_atom_site_thermal_displace_type
_atom_site_B_iso_or_equiv
C1 C 0.23036 0.25000 0.58037 1.0000 Biso 1
Ca1 Ca 0.48959 0.25000 0.18604 1.0000 Biso 1
Ca2 Ca 0.14999 0.25000 -0.09240 1.0000 Biso 1
O1 O 0.19081 0.51760 0.15297 1.0000 Biso 1
O2 O 0.31159 0.25000 0.42654 1.0000 Biso 1
O3 O 0.00993 0.25000 0.58726 1.0000 Biso 1

loop_
_atom_type_symbol
C
Ca
O
